data_4350442
loop_
_publ_author_name
'Hagenbach, Adelheid'
'Yegen, Eda'
'Abram, Ulrich'

_publ_section_title
;
 Technetium tetrachloride as a precursor for small technetium(IV)
 complexes.
;
_journal_issue 18
_journal_name_full 'Inorganic chemistry'
_journal_page_first 7331
_journal_page_last 7338
_journal_paper_doi 10.1021/ic060896u
_journal_volume 45
_journal_year 2006
_chemical_formula_moiety TcCl4(thioxane)2*thioxane
_chemical_formula_sum 'C12 H24 Cl4 O3 S3 Tc'
_chemical_formula_weight 552.29
_chemical_name_common TcCl4(thioxane)2*thioxane
_chemical_name_systematic
;
tetrachlorobis(thioxane)technetium(IV) thioxane solvate
;
_space_group_IT_number 2
_space_group_name_Hall '-P 1'
_space_group_name_H-M_alt 'P -1'
_symmetry_cell_setting triclinic
_symmetry_space_group_name_H-M 'P -1'
_atom_sites_solution_hydrogens geom
_atom_sites_solution_primary direct
_atom_sites_solution_secondary difmap
_audit_creation_method SHELXL-97
_cell_angle_alpha 93.95(2)
_cell_angle_beta 93.87(2)
_cell_angle_gamma 104.46(2)
_cell_formula_units_Z 1
_cell_length_a 6.470(1)
_cell_length_b 6.469(1)
_cell_length_c 12.831(3)
_cell_measurement_reflns_used 5041
_cell_measurement_temperature 200(2)
_cell_measurement_theta_max 29.11
_cell_measurement_theta_min 3.19
_cell_volume 516.79(17)
_computing_cell_refinement 'STOE X-AREA'
_computing_data_collection 'STOE X-AREA'
_computing_data_reduction 'STOE X-RED'
_computing_molecular_graphics ORTEP
_computing_publication_material WINGX
_computing_structure_refinement 'SHELXL-97 (Sheldrick, 1997)'
_computing_structure_solution SHELXS
_diffrn_ambient_temperature 200(2)
_diffrn_detector_area_resol_mean 6.67
_diffrn_measured_fraction_theta_full 0.973
_diffrn_measured_fraction_theta_max 0.973
_diffrn_measurement_device_type 'STOE IPDS 2T'
_diffrn_measurement_method 'rotation method'
_diffrn_radiation_monochromator graphite
_diffrn_radiation_source 'fine-focus sealed tube'
_diffrn_radiation_type MoK\a
_diffrn_radiation_wavelength 0.71073
_diffrn_reflns_av_R_equivalents 0.0461
_diffrn_reflns_av_sigmaI/netI 0.0792
_diffrn_reflns_limit_h_max 8
_diffrn_reflns_limit_h_min -8
_diffrn_reflns_limit_k_max 8
_diffrn_reflns_limit_k_min -8
_diffrn_reflns_limit_l_max 15
_diffrn_reflns_limit_l_min -17
_diffrn_reflns_number 5348
_diffrn_reflns_theta_full 29.29
_diffrn_reflns_theta_max 29.29
_diffrn_reflns_theta_min 3.20
_diffrn_standards_decay_% 0.1
_exptl_absorpt_coefficient_mu 1.524
_exptl_absorpt_correction_type none
_exptl_crystal_colour orange-red
_exptl_crystal_density_diffrn 1.775
_exptl_crystal_density_method 'not measured'
_exptl_crystal_description needle
_exptl_crystal_F_000 279
_exptl_crystal_size_max .53
_exptl_crystal_size_mid .04
_exptl_crystal_size_min .01
_refine_diff_density_max 0.650
_refine_diff_density_min -0.677
_refine_diff_density_rms 0.095
_refine_ls_extinction_coef 0.026(4)
_refine_ls_extinction_expression Fc^*^=kFc[1+0.001xFc^2^\l^3^/sin(2\q)]^-1/4^
_refine_ls_extinction_method SHELXL
_refine_ls_goodness_of_fit_ref 0.796
_refine_ls_hydrogen_treatment 'riding model'
_refine_ls_matrix_type full
_refine_ls_number_parameters 117
_refine_ls_number_reflns 2737
_refine_ls_number_restraints 0
_refine_ls_restrained_S_all 0.796
_refine_ls_R_factor_all 0.0709
_refine_ls_R_factor_gt 0.0390
_refine_ls_shift/su_max 0.000
_refine_ls_shift/su_mean 0.000
_refine_ls_structure_factor_coef Fsqd
_refine_ls_weighting_details 'calc w=1/[\s^2^(Fo^2^)+(0.0873P)^2^+0.0000P] where P=(Fo^2^+2Fc^2^)/3'
_refine_ls_weighting_scheme calc
_refine_ls_wR_factor_gt 0.0941
_refine_ls_wR_factor_ref 0.1046
_reflns_number_gt 1661
_reflns_number_total 2737
_reflns_threshold_expression >2sigma(I)
_cod_data_source_file ic060896usi20060523_100113.cif
_cod_data_source_block tcthiox
_cod_original_cell_volume 516.8(2)
_cod_original_sg_symbol_H-M p-1
_cod_database_code 4350442

loop_
_symmetry_equiv_pos_as_xyz
'x, y, z'
'-x, -y, -z'

loop_
_atom_site_label
_atom_site_type_symbol
_atom_site_fract_x
_atom_site_fract_y
_atom_site_fract_z
_atom_site_U_iso_or_equiv
_atom_site_adp_type
_atom_site_occupancy
_atom_site_symmetry_multiplicity
_atom_site_calc_flag
_atom_site_refinement_flags
_atom_site_disorder_assembly
_atom_site_disorder_group
Tc Tc 0.0000 0.0000 0.0000 0.03960(18) Uani 1 2 d S . .
Cl1 Cl 0.22683(15) -0.22678(17) -0.00008(8) 0.0471(3) Uani 1 1 d . . .
Cl2 Cl -0.13234(15) -0.13261(17) 0.15410(8) 0.0464(3) Uani 1 1 d . . .
S1 S -0.28354(15) -0.28366(17) -0.10286(8) 0.0442(3) Uani 1 1 d . . .
C1 C -0.1571(6) -0.4205(7) -0.1983(3) 0.0485(10) Uani 1 1 d . . .
H1A H -0.0596 -0.3167 -0.2349 0.058 Uiso 1 1 calc R . .
H1B H -0.0759 -0.5071 -0.1633 0.058 Uiso 1 1 calc R . .
C2 C -0.3315(7) -0.5617(8) -0.2755(4) 0.0582(11) Uani 1 1 d . . .
H2A H -0.2679 -0.6481 -0.3221 0.070 Uiso 1 1 calc R . .
H2B H -0.4328 -0.6581 -0.2373 0.070 Uiso 1 1 calc R . .
O1 O -0.4425(5) -0.4421(6) -0.3362(3) 0.0599(8) Uani 1 1 d . . .
C3 C -0.5619(7) -0.3317(8) -0.2754(4) 0.0583(12) Uani 1 1 d . . .
H3A H -0.6581 -0.4332 -0.2371 0.070 Uiso 1 1 calc R . .
H3B H -0.6486 -0.2682 -0.3217 0.070 Uiso 1 1 calc R . .
C4 C -0.4210(6) -0.1571(7) -0.1981(3) 0.0502(10) Uani 1 1 d . . .
H4A H -0.5077 -0.0763 -0.1629 0.060 Uiso 1 1 calc R . .
H4B H -0.3174 -0.0594 -0.2347 0.060 Uiso 1 1 calc R . .
C11 C 0.2268(11) 0.0894(19) 0.5224(8) 0.128(4) Uani 1 1 d . A 1
H11A H 0.3492 0.1605 0.4870 0.154 Uiso 1 1 calc R A 1
H11B H 0.2790 0.0900 0.5952 0.154 Uiso 1 1 calc R A 1
C12 C 0.0858(17) 0.2276(12) 0.5222(8) 0.128(3) Uani 1 1 d . . 1
H12A H 0.1124 0.3122 0.4627 0.154 Uiso 1 1 calc R . 1
H12B H 0.1257 0.3263 0.5849 0.154 Uiso 1 1 calc R . 1
S10 S 0.1740(8) -0.1189(10) 0.4827(4) 0.1032(14) Uani 0.50 1 d P . 1
O10 O 0.0989(11) -0.1861(11) 0.5279(5) 0.0409(15) Uani 0.50 1 d P B 2

loop_
_atom_site_aniso_label
_atom_site_aniso_U_11
_atom_site_aniso_U_22
_atom_site_aniso_U_33
_atom_site_aniso_U_23
_atom_site_aniso_U_13
_atom_site_aniso_U_12
Tc 0.0362(2) 0.0393(3) 0.0492(3) 0.0140(2) 0.01329(19) 0.0156(2)
Cl1 0.0434(5) 0.0463(6) 0.0602(6) 0.0142(5) 0.0139(4) 0.0223(4)
Cl2 0.0447(5) 0.0472(6) 0.0528(6) 0.0167(4) 0.0169(4) 0.0153(4)
S1 0.0402(5) 0.0433(6) 0.0541(6) 0.0133(5) 0.0133(4) 0.0151(4)
C1 0.045(2) 0.045(2) 0.060(3) 0.0098(19) 0.0151(18) 0.0165(18)
C2 0.059(3) 0.050(3) 0.068(3) 0.005(2) 0.013(2) 0.017(2)
O1 0.0589(18) 0.061(2) 0.0592(19) 0.0046(16) 0.0050(14) 0.0150(16)
C3 0.046(2) 0.060(3) 0.071(3) 0.012(2) 0.004(2) 0.016(2)
C4 0.043(2) 0.049(3) 0.064(3) 0.016(2) 0.0105(18) 0.0182(19)
C11 0.057(4) 0.167(10) 0.138(7) 0.055(7) -0.008(4) -0.019(5)
C12 0.157(9) 0.057(4) 0.152(8) -0.008(5) 0.054(7) -0.015(5)
S10 0.078(3) 0.110(4) 0.127(4) -0.032(3) -0.012(2) 0.050(3)
O10 0.039(3) 0.038(3) 0.051(4) 0.016(3) 0.007(3) 0.017(3)

loop_
_atom_type_symbol
_atom_type_description
_atom_type_scat_dispersion_real
_atom_type_scat_dispersion_imag
_atom_type_scat_source
C C 0.0033 0.0016 'International Tables Vol C Tables 4.2.6.8 and 6.1.1.4'
H H 0.0000 0.0000 'International Tables Vol C Tables 4.2.6.8 and 6.1.1.4'
Cl Cl 0.1484 0.1585 'International Tables Vol C Tables 4.2.6.8 and 6.1.1.4'
O O 0.0106 0.0060 'International Tables Vol C Tables 4.2.6.8 and 6.1.1.4'
S S 0.1246 0.1234 'International Tables Vol C Tables 4.2.6.8 and 6.1.1.4'
Tc Tc -1.4390 0.7593 'International Tables Vol C Tables 4.2.6.8 and 6.1.1.4'

loop_
_geom_angle_atom_site_label_1
_geom_angle_atom_site_label_2
_geom_angle_atom_site_label_3
_geom_angle
_geom_angle_site_symmetry_1
_geom_angle_site_symmetry_3
Cl1 Tc Cl1 180.00(5) 2 .
Cl1 Tc Cl2 90.05(4) 2 .
Cl1 Tc Cl2 89.95(4) . .
Cl1 Tc Cl2 89.95(4) 2 2
Cl1 Tc Cl2 90.05(4) . 2
Cl2 Tc Cl2 180.00(5) . 2
Cl1 Tc S1 89.99(4) 2 .
Cl1 Tc S1 90.01(4) . .
Cl2 Tc S1 89.10(4) . .
Cl2 Tc S1 90.90(4) 2 .
Cl1 Tc S1 90.01(4) 2 2
Cl1 Tc S1 89.99(4) . 2
Cl2 Tc S1 90.90(4) . 2
Cl2 Tc S1 89.10(4) 2 2
S1 Tc S1 180.00(7) . 2
C1 S1 C4 95.7(2) . .
C1 S1 Tc 108.07(14) . .
C4 S1 Tc 108.09(16) . .
C2 C1 S1 108.2(3) . .
O1 C2 C1 112.6(4) . .
C3 O1 C2 112.7(4) . .
O1 C3 C4 112.7(3) . .
C3 C4 S1 108.2(3) . .
S10 C11 C12 125.4(6) . .
C11 C12 S10 118.4(6) . 2_556
C11 S10 C12 112.0(5) . 2_556

loop_
_geom_bond_atom_site_label_1
_geom_bond_atom_site_label_2
_geom_bond_distance
_geom_bond_site_symmetry_2
Tc Cl1 2.3198(9) 2
Tc Cl1 2.3198(9) .
Tc Cl2 2.3397(10) .
Tc Cl2 2.3397(10) 2
Tc S1 2.4765(12) .
Tc S1 2.4765(12) 2
S1 C1 1.817(4) .
S1 C4 1.819(4) .
C1 C2 1.516(6) .
C2 O1 1.416(5) .
O1 C3 1.413(5) .
C3 C4 1.516(7) .
C11 S10 1.358(12) .
C11 C12 1.428(13) .
C12 S10 1.647(10) 2_556
S10 C12 1.647(10) 2_556
